data_1559527
loop_
_publ_author_name
'Wurst, Klaus'
'Strahle, Joachim'
'Beuter, Georg'
'Dell-Amico, Daniela Belli'
'Calderazzo, Fausto'

_publ_section_title
;
 Cluster Synthesis by Photolysis of R3PAuN3. VI. Synthesis and Structure
 of [(Ph3PAu)6V(CO)4]+
;
_journal_name_full 'Acta Chemica Scandinavica'
_journal_page_first 844
_journal_page_last 849
_journal_paper_doi 10.3891/acta.chem.scand.45-0844
_journal_volume 45
_journal_year 1991
_chemical_formula_sum 'C229 H193 Au12 F6 O11 P13 V2'
_chemical_formula_weight 6103.1
_chemical_name_common
;
[(Ph3PAu)6V(CO)4]+
;
_space_group_IT_number 15
_space_group_name_Hall '-C 2yc'
_space_group_name_H-M_alt 'C 1 2/c 1'
_symmetry_cell_setting monoclinic
_symmetry_Int_Tables_number 15
_symmetry_space_group_name_Hall '-C 2yc'
_symmetry_space_group_name_H-M 'C 1 2/c 1'
_cell_angle_alpha 90.
_cell_angle_beta 92.47(8)
_cell_angle_gamma 90.
_cell_formula_units_Z 4
_cell_length_a 26.880(7)
_cell_length_b 27.262(9)
_cell_length_c 33.047(12)
_cell_volume 24194(14)
_diffrn_ambient_temperature 203
_diffrn_radiation_probe x-ray
_diffrn_radiation_type MoK\a
_diffrn_radiation_wavelength 0.71073
_exptl_absorpt_coefficient_mu 7.4419
_exptl_crystal_density_diffrn 1.672
_exptl_crystal_F_000 10989
_refine_ls_number_parameters 582
_refine_ls_number_reflns 4071
_refine_ls_R_factor_gt 0.090
_refine_ls_wR_factor_gt 0.109
_cod_data_source_file Acta-Chem-Scand-1991-45-844.cif
_cod_data_source_block 1
_cod_depositor_comments
;
Formula given in the paper as : 'C229 H(192+x) Au12 F(6+y) O(10+x) P13 V2'
with (x+y)=1
presented here with x=1, y=0
;
_cod_original_cell_volume 24194.0(14)
_cod_original_sg_symbol_H-M 'C 2/c'
_cod_database_code 1559527

loop_
_space_group_symop_id
_space_group_symop_operation_xyz
1 x,y,z
2 -x,y,1/2-z
3 -x,-y,-z
4 x,-y,1/2+z
5 1/2+x,1/2+y,z
6 1/2-x,1/2+y,1/2-z
7 1/2-x,1/2-y,-z
8 1/2+x,1/2-y,1/2+z

loop_
_atom_site_label
_atom_site_type_symbol
_atom_site_thermal_displace_type
_atom_site_fract_x
_atom_site_fract_y
_atom_site_fract_z
_atom_site_occupancy
_atom_site_U_iso_or_equiv
_atom_site_calc_flag
_atom_site_refinement_flags
_atom_site_disorder_assembly
_atom_site_disorder_group
Au1 Au Uiso 0.29490(10) 0.52870(10) 0.49005(9) 1.000 0.0394(9) . . . .
Au2 Au Uiso 0.22600(10) 0.45670(10) 0.50430(9) 1.000 0.0361(8) . . . .
Au3 Au Uiso 0.24610(10) 0.52130(10) 0.56851(9) 1.000 0.0426(9) . . . .
Au4 Au Uiso 0.22690(10) 0.50920(10) 0.42687(9) 1.000 0.0414(9) . . . .
Au5 Au Uiso 0.25400(10) 0.60630(10) 0.44360(10) 1.000 0.0447(9) . . . .
Au6 Au Uiso 0.14890(10) 0.49060(10) 0.55140(10) 1.000 0.0441(9) . . . .
V V Uiso 0.1976(4) 0.5528(4) 0.4992(4) 1.000 0.039(4) . . . .
P1 P Uiso 0.3793(7) 0.5165(7) 0.4932(6) 1.000 0.033(5) . . . .
P2 P Uiso 0.2376(7) 0.3740(7) 0.5022(7) 1.000 0.042(5) . . . .
P3 P Uiso 0.2760(8) 0.5354(8) 0.6329(7) 1.000 0.055(6) . . . .
P4 P Uiso 0.2138(7) 0.4855(8) 0.3608(6) 1.000 0.048(6) . . . .
P5 P Uiso 0.2862(9) 0.6724(9) 0.4101(8) 1.000 0.062(8) . . . .
P6 P Uiso 0.0845(7) 0.4563(7) 0.5849(6) 1.000 0.037(5) . . . .
P7 P Uiso 0.50000 0.468(2) 0.75000 1.000 0.127(13) . . . .
O1 O Uiso 0.2470(10) 0.6340(10) 0.5400(10) 1.000 0.023(11) . . . .
O2 O Uiso 0.113(2) 0.497(2) 0.4540(10) 1.000 0.051(13) . . . .
O3 O Uiso 0.1260(10) 0.6010(10) 0.5560(10) 1.000 0.028(11) . . . .
O4 O Uiso 0.137(2) 0.626(2) 0.442(2) 1.000 0.076(13) . . . .
F1 F Uiso 0.515(3) 0.469(3) 0.703(2) 1.000 0.15(3) . . . .
F2 F Uiso 0.442(4) 0.471(4) 0.733(3) 1.000 0.27(5) . . . .
F3 F Uiso 0.50000 0.529(6) 0.75000 1.000 0.29(8) . . . .
F4 F Uiso 0.50000 0.415(5) 0.75000 1.000 0.25(6) . . . .
Cl C Uiso 0.232(2) 0.596(2) 0.535(2) 1.000 0.013(13) . . . .
C2 C Uiso 0.146(2) 0.516(2) 0.470(2) 1.000 0.038(13) . . . .
C3 C Uiso 0.153(2) 0.584(2) 0.534(2) 1.000 0.050(13) . . . .
C4 C Uiso 0.167(2) 0.603(2) 0.456(2) 1.000 0.038(13) . . . .
C111 C Uiso 0.401(2) 0.498(2) 0.538(2) 1.000 0.050(13) . . . .
C112 C Uiso 0.370(3) 0.466(3) 0.564(3) 1.000 0.08(3) . . . .
C113 C Uiso 0.390(3) 0.443(2) 0.598(2) 1.000 0.04(3) . . . .
C114 C Uiso 0.433(3) 0.464(3) 0.618(2) 1.000 0.05(3) . . . .
C115 C Uiso 0.462(3) 0.500(3) 0.601(3) 1.000 0.08(3) . . . .
C116 C Uiso 0.446(3) 0.516(3) 0.563(2) 1.000 0.05(3) . . . .
C121 C Uiso 0.414(2) 0.571(2) 0.489(2) 1.000 0.04(3) . . . .
C122 C Uiso 0.399(2) 0.617(2) 0.500(2) 1.000 0.04(3) . . . .
C123 C Uiso 0.424(3) 0.660(3) 0.492(3) 1.000 0.09(3) . . . .
C124 C Uiso 0.469(3) 0.661(3) 0.473(3) 1.000 0.06(3) . . . .
C125 C Uiso 0.485(3) 0.616(3) 0.455(2) 1.000 0.06(3) . . . .
C126 C Uiso 0.462(3) 0.568(3) 0.461(2) 1.000 0.05(3) . . . .
C131 C Uiso 0.400(2) 0.474(2) 0.457(2) 1.000 0.038(13) . . . .
C132 C Uiso 0.389(2) 0.482(2) 0.417(2) 1.000 0.038(13) . . . .
C133 C Uiso 0.409(2) 0.452(2) 0.388(2) 1.000 0.025(13) . . . .
C134 C Uiso 0.435(3) 0.410(3) 0.402(3) 1.000 0.08(3) . . . .
C135 C Uiso 0.451(3) 0.399(3) 0.446(3) 1.000 0.08(3) . . . .
C136 C Uiso 0.427(3) 0.437(2) 0.466(2) 1.000 0.04(3) . . . .
C211 C Uiso 0.284(2) 0.348(2) 0.537(2) 1.000 0.025(13) . . . .
C212 C Uiso 0.267(2) 0.362(2) 0.585(2) 1.000 0.038(13) . . . .
C213 C Uiso 0.302(3) 0.337(3) 0.609(3) 1.000 0.09(3) . . . .
C214 C Uiso 0.340(3) 0.306(3) 0.597(3) 1.000 0.06(3) . . . .
C215 C Uiso 0.352(4) 0.295(4) 0.559(3) 1.000 0.10(4) . . . .
C216 C Uiso 0.316(3) 0.315(3) 0.531(2) 1.000 0.05(3) . . . .
C221 C Uiso 0.177(3) 0.340(3) 0.508(2) 1.000 0.05(3) . . . .
C222 C Uiso 0.182(4) 0.295(4) 0.535(3) 1.000 0.10(4) . . . .
C223 C Uiso 0.131(2) 0.270(2) 0.534(2) 1.000 0.013(13) . . . .
C224 C Uiso 0.090(3) 0.286(3) 0.515(2) 1.000 0.05(3) . . . .
C225 C Uiso 0.092(3) 0.333(3) 0.491(2) 1.000 0.05(3) . . . .
C226 C Uiso 0.133(2) 0.357(2) 0.491(2) 1.000 0.013(13) . . . .
C231 C Uiso 0.268(2) 0.351(2) 0.460(2) 1.000 0.050(13) . . . .
C232 C Uiso 0.293(2) 0.383(2) 0.439(2) 1.000 0.025(13) . . . .
C233 C Uiso 0.311(4) 0.360(3) 0.393(3) 1.000 0.09(4) . . . .
C234 C Uiso 0.291(4) 0.313(3) 0.375(3) 1.000 0.09(4) . . . .
C235 C Uiso 0.252(4) 0.291(4) 0.401(3) 1.000 0.10(4) . . . .
C236 C Uiso 0.246(4) 0.306(4) 0.454(3) 1.000 0.10(4) . . . .
C311 C Uiso 0.229(2) 0.569(2) 0.659(2) 1.000 0.038(13) . . . .
C312 C Uiso 0.207(3) 0.606(3) 0.643(2) 1.000 0.06(3) . . . .
C313 C Uiso 0.177(3) 0.642(3) 0.652(2) 1.000 0.06(3) . . . .
C314 C Uiso 0.167(4) 0.631(4) 0.699(4) 1.000 0.14(5) . . . .
C315 C Uiso 0.191(4) 0.603(4) 0.719(3) 1.000 0.11(4) . . . .
C316 C Uiso 0.232(3) 0.571(3) 0.706(3) 1.000 0.09(3) . . . .
C321 C Uiso 0.323(3) 0.570(3) 0.637(3) 1.000 0.06(3) . . . .
C322 C Uiso 0.358(2) 0.585(2) 0.605(2) 1.000 0.025(13) . . . .
C323 C Uiso 0.401(3) 0.612(3) 0.613(3) 1.000 0.06(3) . . . .
C324 C Uiso 0.419(3) 0.628(3) 0.648(3) 1.000 0.06(3) . . . .
C325 C Uiso 0.391(3) 0.616(3) 0.680(3) 1.000 0.06(3) . . . .
C326 C Uiso 0.345(3) 0.589(3) 0.678(3) 1.000 0.08(3) . . . .
C331 C Uiso 0.279(3) 0.478(3) 0.661(2) 1.000 0.06(3) . . . .
C332 C Uiso 0.239(2) 0.449(2) 0.671(2) 1.000 0.04(3) . . . .
C333 C Uiso 0.246(3) 0.409(3) 0.695(3) 1.000 0.06(3) . . . .
C334 C Uiso 0.294(3) 0.398(3) 0.715(3) 1.000 0.08(3) . . . .
C335 C Uiso 0.325(3) 0.430(3) 0.708(2) 1.000 0.06(3) . . . .
C336 C Uiso 0.323(3) 0.467(3) 0.684(3) 1.000 0.08(3) . . . .
C411 C Uiso 0.272(3) 0.475(3) 0.332(2) 1.000 0.05(3) . . . .
C412 C Uiso 0.279(2) 0.427(2) 0.312(2) 1.000 0.025(13) . . . .
C413 C Uiso 0.321(2) 0.427(2) 0.291(2) 1.000 0.038(13) . . . .
C414 C Uiso 0.351(3) 0.464(3) 0.289(2) 1.000 0.06(3) . . . .
C415 C Uiso 0.342(3) 0.510(3) 0.305(2) 1.000 0.05(3) . . . .
C416 C Uiso 0.302(3) 0.517(3) 0.327(2) 1.000 0.06(3) . . . .
C421 C Uiso 0.175(3) 0.430(3) 0.349(2) 1.000 0.05(3) . . . .
C422 C Uiso 0.172(2) 0.394(2) 0.385(2) 1.000 0.025(13) . . . .
C423 C Uiso 0.143(2) 0.353(2) 0.376(2) 1.000 0.025(13) . . . .
C424 C Uiso 0.113(3) 0.348(3) 0.336(2) 1.000 0.06(3) . . . .
C425 C Uiso 0.116(3) 0.382(3) 0.306(3) 1.000 0.08(3) . . . .
C426 C Uiso 0.147(2) 0.424(2) 0.316(2) 1.000 0.04(3) . . . .
C431 C Uiso 0.166(4) 0.533(4) 0.345(3) 1.000 0.10(4) . . . .
C432 C Uiso 0.140(3) 0.552(3) 0.360(3) 1.000 0.08(3) . . . .
C433 C Uiso 0.115(4) 0.586(4) 0.337(4) 1.000 0.13(4) . . . .
C434 C Uiso 0.112(5) 0.600(5) 0.301(4) 1.000 0.14(5) . . . .
C435 C Uiso 0.148(3) 0.590(3) 0.281(3) 1.000 0.08(3) . . . .
C436 C Uiso 0.177(3) 0.546(3) 0.297(3) 1.000 0.06(3) . . . .
C511 C Uiso 0.327(3) 0.659(3) 0.369(3) 1.000 0.06(3) . . . .
C512 C Uiso 0.327(3) 0.680(3) 0.333(3) 1.000 0.08(3) . . . .
C513 C Uiso 0.366(3) 0.665(3) 0.306(2) 1.000 0.05(3) . . . .
C514 C Uiso 0.399(3) 0.632(3) 0.314(2) 1.000 0.05(3) . . . .
C515 C Uiso 0.405(3) 0.613(3) 0.350(3) 1.000 0.08(3) . . . .
C516 C Uiso 0.369(2) 0.620(2) 0.386(2) 1.000 0.04(3) . . . .
C521 C Uiso 0.323(3) 0.716(2) 0.439(2) 1.000 0.04(3) . . . .
C522 C Uiso 0.353(3) 0.744(3) 0.419(2) 1.000 0.05(3) . . . .
C523 C Uiso 0.379(3) 0.778(3) 0.451(2) 1.000 0.05(3) . . . .
C524 C Uiso 0.367(2) 0.784(2) 0.490(2) 1.000 0.013(13) . . . .
C525 C Uiso 0.328(3) 0.752(3) 0.512(3) 1.000 0.06(3) . . . .
C526 C Uiso 0.304(3) 0.719(3) 0.479(3) 1.000 0.08(3) . . . .
C531 C Uiso 0.236(3) 0.712(3) 0.387(3) 1.000 0.09(3) . . . .
C532 C Uiso 0.240(4) 0.761(4) 0.392(3) 1.000 0.10(3) . . . .
C533 C Uiso 0.198(3) 0.787(3) 0.368(2) 1.000 0.05(3) . . . .
C534 C Uiso 0.165(5) 0.759(5) 0.344(4) 1.000 0.17(5) . . . .
C535 C Uiso 0.161(4) 0.706(4) 0.339(4) 1.000 0.13(4) . . . .
C536 C Uiso 0.207(4) 0.684(4) 0.365(3) 1.000 0.10(4) . . . .
C611 C Uiso 0.100(3) 0.408(3) 0.626(2) 1.000 0.05(3) . . . .
C612 C Uiso 0.132(2) 0.372(2) 0.614(2) 1.000 0.025(13) . . . .
C613 C Uiso 0.150(4) 0.334(3) 0.635(3) 1.000 0.09(4) . . . .
C614 C Uiso 0.119(3) 0.332(3) 0.675(2) 1.000 0.06(3) . . . .
C615 C Uiso 0.089(3) 0.372(3) 0.687(3) 1.000 0.08(3) . . . .
C616 C Uiso 0.076(3) 0.409(3) 0.662(2) 1.000 0.05(3) . . . .
C621 C Uiso 0.037(4) 0.425(4) 0.555(3) 1.000 0.10(4) . . . .
C622 C Uiso 0.032(3) 0.441(3) 0.518(2) 1.000 0.05(3) . . . .
C623 C Uiso 0.000(3) 0.425(3) 0.492(2) 1.000 0.05(3) . . . .
C624 C Uiso -0.030(3) 0.376(3) 0.506(3) 1.000 0.06(3) . . . .
C625 C Uiso -0.023(3) 0.364(3) 0.541(3) 1.000 0.08(3) . . . .
C626 C Uiso 0.009(3) 0.387(3) 0.566(2) 1.000 0.06(3) . . . .
C631 C Uiso 0.049(2) 0.504(2) 0.610(2) 1.000 0.025(13) . . . .
C632 C Uiso -0.005(2) 0.503(2) 0.609(2) 1.000 0.04(3) . . . .
C633 C Uiso -0.028(3) 0.545(3) 0.629(3) 1.000 0.09(4) . . . .
C634 C Uiso -0.003(3) 0.582(3) 0.650(3) 1.000 0.08(3) . . . .
C635 C Uiso 0.048(3) 0.579(3) 0.640(3) 1.000 0.08(3) . . . .
C636 C Uiso 0.075(3) 0.541(3) 0.630(3) 1.000 0.06(3) . . . .
O10 O Uiso 0.039(3) 0.238(3) 0.347(2) 1.000 0.14(3) . . . .
C11 C Uiso -0.002(4) 0.248(4) 0.377(4) 1.000 0.11(4) . . . .
O11 O Uiso 0.00000 0.722(9) 0.25000 0.500 0.18(10) . . . .
C12 C Uiso 0.019(2) 0.275(2) 0.411(2) 1.000 0.025(13) . . . .
O22 O Uiso 0.00000 0.401(9) 0.25000 0.500 0.17(9) . . . .

loop_
_atom_type_symbol
_atom_type_description
_atom_type_scat_dispersion_real
_atom_type_scat_dispersion_imag
_atom_type_scat_source
C C 0.0033 0.0016 ' International Tables Vol C Tables 4.2.6.8 and 6.1.1.4'
Au Au -2.0133 8.8022 ' International Tables Vol C Tables 4.2.6.8 and 6.1.1.4'
F F 0.0171 0.0103 ' International Tables Vol C Tables 4.2.6.8 and 6.1.1.4'
O O 0.0106 0.0060 ' International Tables Vol C Tables 4.2.6.8 and 6.1.1.4'
P P 0.1023 0.0942 ' International Tables Vol C Tables 4.2.6.8 and 6.1.1.4'
V V 0.3005 0.5294 ' International Tables Vol C Tables 4.2.6.8 and 6.1.1.4'

loop_
_geom_angle_atom_site_label_1
_geom_angle_atom_site_label_2
_geom_angle_atom_site_label_3
_geom_angle
_geom_angle_site_symmetry_1
_geom_angle_site_symmetry_2
_geom_angle_site_symmetry_3
_geom_angle_publ_flag
Au2 Au1 Au3 58.35(13) . . . yes
Au2 Au1 Au4 64.19(13) . . . yes
Au2 Au1 Au5 112.33(15) . . . yes
Au2 Au1 V 59.8(3) . . . yes
Au2 Au1 P1 124.1(5) . . . yes
Au3 Au1 Au4 110.14(14) . . . yes
Au3 Au1 Au5 110.60(14) . . . yes
Au3 Au1 V 57.1(3) . . . yes
Au3 Au1 P1 115.2(5) . . . yes
Au4 Au1 Au5 60.14(13) . . . yes
Au4 Au1 V 61.6(3) . . . yes
Au4 Au1 P1 128.8(5) . . . yes
Au5 Au1 V 61.6(3) . . . yes
Au5 Au1 P1 119.8(5) . . . yes
V Au1 P1 169.4(6) . . . yes
Au1 Au2 Au3 64.58(13) . . . yes
Au1 Au2 Au4 58.13(13) . . . yes
Au1 Au2 Au6 112.27(15) . . . yes
Au1 Au2 V 59.6(3) . . . yes
Au1 Au2 P2 127.3(5) . . . yes
Au3 Au2 Au4 110.28(14) . . . yes
Au3 Au2 Au6 59.56(13) . . . yes
Au3 Au2 V 59.1(3) . . . yes
Au3 Au2 P2 128.7(6) . . . yes
Au4 Au2 Au6 110.97(15) . . . yes
Au4 Au2 V 59.4(3) . . . yes
Au4 Au2 P2 116.8(6) . . . yes
Au6 Au2 V 60.4(3) . . . yes
Au6 Au2 P2 116.7(5) . . . yes
V Au2 P2 170.3(6) . . . yes
Au1 Au3 Au2 57.07(13) . . . yes
Au1 Au3 Au6 106.88(15) . . . yes
Au1 Au3 V 57.1(3) . . . yes
Au1 Au3 P3 130.9(6) . . . yes
Au1 Au3 Cl 66.1(15) . . . yes
Au2 Au3 Au6 60.39(13) . . . yes
Au2 Au3 V 59.4(3) . . . yes
Au2 Au3 P3 150.1(6) . . . yes
Au2 Au3 Cl 99.6(16) . . . yes
Au6 Au3 V 60.8(3) . . . yes
Au6 Au3 P3 122.2(6) . . . yes
Au6 Au3 Cl 92.0(13) . . . yes
V Au3 P3 150.5(6) . . . yes
V Au3 Cl 42.8(15) . . . yes
P3 Au3 Cl 109.8(16) . . . yes
Au1 Au4 Au2 57.68(13) . . . yes
Au1 Au4 Au5 60.70(13) . . . yes
Au1 Au4 V 58.5(3) . . . yes
Au1 Au4 P4 147.5(5) . . . yes
Au2 Au4 Au5 107.55(15) . . . yes
Au2 Au4 V 56.7(3) . . . yes
Au2 Au4 P4 133.4(6) . . . yes
Au5 Au4 V 60.8(3) . . . yes
Au5 Au4 P4 119.0(6) . . . yes
V Au4 P4 153.2(6) . . . yes
Au1 Au5 Au4 59.16(13) . . . yes
Au1 Au5 P5 134.9(6) . . . yes
Au1 Au5 C4 103.9(14) . . . yes
Au4 Au5 P5 138.3(7) . . . yes
Au4 Au5 C4 75.5(13) . . . yes
P5 Au5 C4 120.1(15) . . . yes
Au2 Au6 Au3 60.05(13) . . . yes
Au2 Au6 V 58.5(3) . . . yes
Au2 Au6 P6 136.5(5) . . . yes
Au3 Au6 V 58.7(3) . . . yes
Au3 Au6 P6 138.4(5) . . . yes
V Au6 P6 158.7(6) . . . yes
Au1 V Au2 60.6(3) . . . yes
Au1 V Au3 65.8(3) . . . yes
Au1 V Au4 59.9(3) . . . yes
Au1 V Au6 113.6(4) . . . yes
Au1 V Cl 76.9(17) . . . yes
Au1 V C2 119.4(18) . . . yes
Au1 V C3 144.0(19) . . . yes
Au1 V C4 115.3(16) . . . yes
Au2 V Au3 61.6(3) . . . yes
Au2 V Au4 63.9(3) . . . yes
Au2 V Au6 61.0(3) . . . yes
Au2 V Cl 115.6(18) . . . yes
Au2 V C2 74.1(17) . . . yes
Au2 V C3 125.1(18) . . . yes
Au2 V C4 139.5(17) . . . yes
Au3 V Au4 116.1(4) . . . yes
Au3 V Au6 60.5(3) . . . yes
Au3 V Cl 57.7(18) . . . yes
Au3 V C2 124.2(19) . . . yes
Au3 V C3 85.6(19) . . . yes
Au3 V C4 158.1(17) . . . yes
Au4 V Au6 115.2(4) . . . yes
Au4 V Cl 130.6(18) . . . yes
Au4 V C2 65.0(19) . . . yes
Au4 V C3 155.8(19) . . . yes
Au4 V C4 79.3(17) . . . yes
Au6 V Cl 102.9(19) . . . yes
Au6 V C2 69.4(19) . . . yes
Au6 V C3 64.6(17) . . . yes
Au6 V C4 129.2(16) . . . yes
Cl V C2 164(3) . . . yes
Cl V C3 69(2) . . . yes
Cl V C4 101(2) . . . yes
C2 V C3 94(2) . . . yes
C2 V C4 76(2) . . . yes
C3 V C4 83(2) . . . yes
Au1 P1 C111 113(2) . . . yes
Au1 P1 C121 114(2) . . . yes
Au1 P1 C131 114(2) . . . yes
C111 P1 C121 99(3) . . . yes
C111 P1 C131 107(3) . . . yes
C121 P1 C131 108(3) . . . yes
Au2 P2 C211 118(2) . . . yes
Au2 P2 C221 111(3) . . . yes
Au2 P2 C231 116(2) . . . yes
C211 P2 C221 109(3) . . . yes
C211 P2 C231 92(3) . . . yes
C221 P2 C231 110(3) . . . yes
Au3 P3 C311 108(2) . . . yes
Au3 P3 C321 116(4) . . . yes
Au3 P3 C331 110(2) . . . yes
C311 P3 C321 103(4) . . . yes
C311 P3 C331 102(3) . . . yes
C321 P3 C331 117(4) . . . yes
Au4 P4 C411 115(2) . . . yes
Au4 P4 C421 119(2) . . . yes
Au4 P4 C431 98(3) . . . yes
C411 P4 C421 104(4) . . . yes
C411 P4 C431 122(4) . . . yes
C421 P4 C431 98(4) . . . yes
Au5 P5 C511 117(3) . . . yes
Au5 P5 C521 118(2) . . . yes
Au5 P5 C531 112(3) . . . yes
C511 P5 C521 101(4) . . . yes
C511 P5 C531 105(4) . . . yes
C521 P5 C531 102(4) . . . yes
Au6 P6 C611 118(3) . . . yes
Au6 P6 C621 118(4) . . . yes
Au6 P6 C631 110.4(19) . . . yes
C611 P6 C621 101(4) . . . yes
C611 P6 C631 106(3) . . . yes
C621 P6 C631 102(4) . . . yes
F2 P7 F2 174(7) . . 2_656 yes
F3 P7 F4 179.98(9) . . . yes
F1 P7 F3 89(3) 2_656 . . yes
F2 P7 F3 87(4) 2_656 . . yes
F1 P7 F4 91(3) 2_656 . . yes
F2 P7 F4 93(4) 2_656 . . yes
F1 P7 F2 87(4) 2_656 . 2_656 yes
F2 P7 F4 93(4) . . . yes
F1 P7 F2 87(5) . . . yes
F1 P7 F3 89(3) . . . yes
F1 P7 F4 91(3) . . . yes
F1 P7 F1 178(6) . . 2_656 yes
F1 P7 F2 93(4) . . 2_656 yes
F2 P7 F3 87(4) . . . yes
F1 P7 F2 93(5) 2_656 . . yes
Au3 Cl O1 133(5) . . . yes
Au3 Cl V 79.5(19) . . . yes
V Cl O1 147(5) . . . yes
V C2 O2 175(4) . . . yes
V C3 O3 177(4) . . . yes
V C4 O4 155(5) . . . yes
Au5 C4 V 77.6(18) . . . yes
Au5 C4 O4 127(5) . . . yes
P1 C111 C112 121(5) . . . yes
P1 C111 C116 129(5) . . . yes
C112 C111 C116 109(6) . . . no
C111 C112 C113 122(7) . . . no
C112 C113 C114 118(6) . . . no
C113 C114 C115 124(7) . . . no
C114 C115 C116 116(8) . . . no
C111 C116 C115 127(7) . . . no
P1 C121 C122 126(4) . . . yes
P1 C121 C126 116(4) . . . yes
C122 C121 C126 117(5) . . . no
C121 C122 C123 125(6) . . . no
C122 C123 C124 123(7) . . . no
C123 C124 C125 117(7) . . . no
C124 C125 C126 125(7) . . . no
C121 C126 C125 113(6) . . . no
P1 C131 C132 119(4) . . . yes
P1 C131 C136 124(5) . . . yes
C132 C131 C136 117(6) . . . no
C131 C132 C133 120(5) . . . no
C132 C133 C134 117(7) . . . no
C133 C134 C135 126(8) . . . no
C134 C135 C136 101(7) . . . no
C131 C136 C135 138(7) . . . no
P2 C211 C212 107(3) . . . yes
C212 C211 C216 121(6) . . . no
P2 C211 C216 129(5) . . . yes
C211 C212 C213 103(5) . . . no
C212 C213 C214 129(9) . . . no
C213 C214 C215 128(9) . . . no
C214 C215 C216 110(8) . . . no
C211 C216 C215 128(7) . . . no
P2 C221 C222 114(6) . . . yes
P2 C221 C226 122(6) . . . yes
C222 C221 C226 125(7) . . . no
C221 C222 C223 107(7) . . . no
C222 C223 C224 126(7) . . . no
C223 C224 C225 119(7) . . . no
C224 C225 C226 119(7) . . . no
C221 C226 C225 124(6) . . . no
P2 C231 C232 117(5) . . . yes
P2 C231 C236 103(6) . . . yes
C232 C231 C236 138(7) . . . no
C231 C232 C233 113(5) . . . no
C232 C233 C234 123(8) . . . no
C233 C234 C235 111(8) . . . no
P3 C311 C312 122(5) . . . yes
P3 C311 C316 119(5) . . . yes
C312 C311 C316 113(6) . . . no
C311 C312 C313 141(7) . . . no
C312 C313 C314 102(7) . . . no
C313 C314 C315 123(10) . . . no
C314 C315 C316 128(11) . . . no
C311 C316 C315 108(7) . . . no
P3 C321 C322 129(7) . . . yes
P3 C321 C326 123(7) . . . yes
C322 C321 C326 107(6) . . . no
C321 C322 C323 124(7) . . . no
C322 C323 C324 128(9) . . . no
C323 C324 C325 114(8) . . . no
C324 C325 C326 126(9) . . . no
C321 C326 C325 121(8) . . . no
P3 C331 C336 118(6) . . . yes
P3 C331 C332 127(6) . . . yes
C332 C331 C336 113(7) . . . no
C331 C332 C333 121(6) . . . no
C332 C333 C334 122(7) . . . no
C333 C334 C335 111(8) . . . no
C334 C335 C336 131(8) . . . no
C331 C336 C335 121(8) . . . no
P4 C411 C412 119(5) . . . yes
P4 C411 C416 115(6) . . . yes
C412 C411 C416 125(7) . . . no
C411 C412 C413 111(5) . . . no
C412 C413 C414 124(6) . . . no
C413 C414 C415 125(7) . . . no
C414 C415 C416 120(8) . . . no
C411 C416 C415 115(7) . . . no
P4 C421 C422 114(5) . . . yes
C422 C421 C426 121(7) . . . no
P4 C421 C426 125(6) . . . yes
C421 C422 C423 113(6) . . . no
C422 C423 C424 122(6) . . . no
C423 C424 C425 122(7) . . . no
C424 C425 C426 115(8) . . . no
C421 C426 C425 127(7) . . . no
P4 C431 C436 105(6) . . . yes
C432 C431 C436 121(10) . . . no
P4 C431 C432 134(10) . . . yes
C431 C432 C433 114(11) . . . no
C432 C433 C434 139(12) . . . no
C433 C434 C435 115(13) . . . no
C434 C435 C436 113(10) . . . no
C431 C436 C435 113(7) . . . no
P5 C511 C516 108(6) . . . yes
P5 C511 C512 128(7) . . . yes
C512 C511 C516 124(7) . . . no
C511 C512 C513 117(7) . . . no
C512 C513 C514 125(7) . . . no
C513 C514 C515 122(7) . . . no
C514 C515 C516 126(7) . . . no
C511 C516 C515 105(6) . . . no
P5 C521 C522 117(5) . . . yes
P5 C521 C526 109(5) . . . yes
C522 C521 C526 133(6) . . . no
C521 C522 C523 106(6) . . . no
C522 C523 C524 127(7) . . . no
C523 C524 C525 125(6) . . . no
C524 C525 C526 105(7) . . . no
C521 C526 C525 122(7) . . . no
P5 C531 C532 118(7) . . . yes
P5 C531 C536 107(7) . . . yes
C532 C531 C536 134(10) . . . no
C531 C532 C533 110(9) . . . no
C532 C533 C534 119(9) . . . no
C533 C534 C535 131(11) . . . no
C534 C535 C536 105(9) . . . no
C531 C536 C535 121(10) . . . no
C612 C611 C616 126(7) . . . no
P6 C611 C612 114(5) . . . yes
P6 C611 C616 120(6) . . . yes
C611 C612 C613 129(7) . . . no
C612 C613 C614 106(7) . . . no
C613 C614 C615 122(7) . . . no
C614 C615 C616 123(8) . . . no
C611 C616 C615 113(8) . . . no
P6 C621 C622 114(8) . . . yes
P6 C621 C626 128(7) . . . yes
C622 C621 C626 119(9) . . . no
C621 C622 C623 124(9) . . . no
C622 C623 C624 115(7) . . . no
C623 C624 C625 116(8) . . . no
C624 C625 C626 123(8) . . . no
C621 C626 C625 124(8) . . . no
P6 C631 C632 121(4) . . . yes
P6 C631 C636 118(5) . . . yes
C632 C631 C636 121(6) . . . no
C631 C632 C633 115(5) . . . no
C632 C633 C634 126(7) . . . no
C633 C634 C635 107(8) . . . no
C634 C635 C636 131(8) . . . no
C631 C636 C635 115(7) . . . no
O10 C11 C12 109(8) . . . yes

loop_
_geom_bond_atom_site_label_1
_geom_bond_atom_site_label_2
_geom_bond_distance
_geom_bond_site_symmetry_1
_geom_bond_site_symmetry_2
_geom_bond_publ_flag
Au1 Au2 2.753(4) . . yes
Au1 Au3 2.963(4) . . yes
Au1 Au4 2.767(4) . . yes
Au1 Au5 2.810(4) . . yes
Au1 V 2.726(11) . . yes
Au1 P1 2.291(19) . . yes
Au2 Au3 2.792(4) . . yes
Au2 Au4 2.933(4) . . yes
Au2 Au6 2.802(4) . . yes
Au2 V 2.732(11) . . yes
Au2 P2 2.278(19) . . yes
Au3 Au6 2.778(4) . . yes
Au3 V 2.725(13) . . yes
Au3 P3 2.28(2) . . yes
Au3 Cl 2.34(6) . . yes
Au4 Au5 2.795(4) . . yes
Au4 V 2.812(13) . . yes
Au4 P4 2.29(2) . . yes
Au5 P5 2.30(3) . . yes
Au5 C4 2.39(5) . . yes
Au6 V 2.786(12) . . yes
Au6 P6 2.294(19) . . yes
V Cl 1.88(6) . . yes
V C2 1.94(6) . . yes
V C3 1.90(6) . . yes
V C4 2.12(6) . . yes
P1 C111 1.65(7) . . yes
P1 C121 1.76(6) . . yes
P1 C131 1.77(6) . . yes
P2 C211 1.81(6) . . yes
P2 C221 1.89(8) . . yes
P2 C231 1.76(7) . . yes
P3 C311 1.81(6) . . yes
P3 C321 1.58(9) . . yes
P3 C331 1.82(8) . . yes
P4 C411 1.89(8) . . yes
P4 C421 1.87(8) . . yes
P4 C431 1.88(11) . . yes
P5 C511 1.82(9) . . yes
P5 C521 1.80(7) . . yes
P5 C531 1.87(9) . . yes
P6 C611 1.92(8) . . yes
P6 C621 1.80(10) . . yes
P6 C631 1.83(6) . . yes
P7 F2 1.64(11) . 2_656 yes
P7 F3 1.66(17) . . yes
P7 F1 1.62(7) . . yes
P7 F2 1.64(11) . . yes
P7 F4 1.45(15) . . yes
P7 F1 1.62(7) . 2_656 yes
O1 Cl 1.12(6) . . yes
O2 C2 1.14(8) . . yes
O3 C3 1.15(7) . . yes
O4 C4 1.11(8) . . yes
C111 C112 1.50(10) . . no
C111 C116 1.52(10) . . no
C112 C113 1.38(11) . . no
C113 C114 1.43(11) . . no
C114 C115 1.39(11) . . no
C115 C116 1.38(12) . . no
C121 C122 1.37(8) . . no
C121 C126 1.62(10) . . no
C122 C123 1.38(10) . . no
C123 C124 1.39(12) . . no
C124 C125 1.44(12) . . no
C125 C126 1.46(12) . . no
C131 C132 1.36(9) . . no
C131 C136 1.27(9) . . no
C132 C133 1.39(9) . . no
C133 C134 1.41(10) . . no
C134 C135 1.53(14) . . no
C135 C136 1.40(11) . . no
C211 C212 1.71(9) . . no
C211 C216 1.27(10) . . no
C212 C213 1.38(11) . . no
C213 C214 1.40(12) . . no
C214 C215 1.34(14) . . no
C215 C216 1.42(13) . . no
C221 C222 1.52(13) . . no
C221 C226 1.37(10) . . no
C222 C223 1.53(12) . . no
C223 C224 1.32(10) . . no
C224 C225 1.51(11) . . no
C225 C226 1.28(10) . . no
C231 C232 1.32(8) . . no
C231 C236 1.37(12) . . no
C232 C233 1.73(12) . . no
C233 C234 1.50(12) . . no
C234 C235 1.51(15) . . no
C311 C316 1.55(12) . . no
C311 C312 1.27(10) . . no
C312 C313 1.31(11) . . no
C313 C314 1.62(15) . . no
C314 C315 1.18(16) . . no
C315 C316 1.48(14) . . no
C321 C326 1.54(13) . . no
C321 C322 1.50(11) . . no
C322 C323 1.39(10) . . no
C323 C324 1.31(13) . . no
C324 C325 1.36(13) . . no
C325 C326 1.44(11) . . no
C331 C336 1.41(12) . . no
C331 C332 1.39(10) . . no
C332 C333 1.36(11) . . no
C333 C334 1.46(12) . . no
C334 C335 1.24(12) . . no
C335 C336 1.28(12) . . no
C411 C412 1.48(10) . . no
C411 C416 1.41(11) . . no
C412 C413 1.35(8) . . no
C413 C414 1.30(10) . . no
C414 C415 1.39(11) . . no
C415 C416 1.34(11) . . no
C421 C426 1.31(10) . . no
C421 C422 1.55(10) . . no
C422 C423 1.39(8) . . no
C423 C424 1.53(9) . . no
C424 C425 1.36(12) . . no
C425 C426 1.45(10) . . no
C431 C436 1.66(14) . . no
C431 C432 1.02(14) . . no
C432 C433 1.36(14) . . no
C433 C434 1.25(19) . . no
C434 C435 1.23(16) . . no
C435 C436 1.51(12) . . no
C511 C512 1.32(14) . . no
C511 C516 1.63(10) . . no
C512 C513 1.46(12) . . no
C513 C514 1.28(11) . . no
C514 C515 1.30(12) . . no
C515 C516 1.58(11) . . no
C521 C522 1.31(10) . . no
C521 C526 1.44(12) . . no
C522 C523 1.55(11) . . no
C523 C524 1.35(9) . . no
C524 C525 1.57(10) . . no
C525 C526 1.53(13) . . no
C531 C536 1.29(14) . . no
C531 C532 1.35(14) . . no
C532 C533 1.53(13) . . no
C533 C534 1.39(15) . . no
C534 C535 1.46(18) . . no
C535 C536 1.59(16) . . no
C611 C616 1.38(10) . . no
C611 C612 1.38(10) . . no
C612 C613 1.33(11) . . no
C613 C614 1.59(12) . . no
C614 C615 1.42(12) . . no
C615 C616 1.34(12) . . no
C621 C626 1.34(14) . . no
C621 C622 1.30(12) . . no
C622 C623 1.27(11) . . no
C623 C624 1.64(12) . . no
C624 C625 1.21(14) . . no
C625 C626 1.33(12) . . no
C631 C636 1.38(10) . . no
C631 C632 1.45(8) . . no
C632 C633 1.47(10) . . no
C633 C634 1.38(12) . . no
C634 C635 1.43(12) . . no
C635 C636 1.32(12) . . no
O10 C11 1.54(14) . . yes
C11 C12 1.44(13) . . no

loop_
_geom_torsion_atom_site_label_1
_geom_torsion_atom_site_label_2
_geom_torsion_atom_site_label_3
_geom_torsion_atom_site_label_4
_geom_torsion
_geom_torsion_site_symmetry_1
_geom_torsion_site_symmetry_2
_geom_torsion_site_symmetry_3
_geom_torsion_site_symmetry_4
_geom_torsion_publ_flag
Au3 Au1 Au2 Au4 138.37(14) . . . . no
Au3 Au1 Au2 Au6 36.79(15) . . . . no
Au3 Au1 Au2 V 67.6(3) . . . . no
Au3 Au1 Au2 P2 -120.5(8) . . . . no
Au4 Au1 Au2 Au3 -138.37(14) . . . . no
Au4 Au1 Au2 Au6 -101.58(16) . . . . no
Au4 Au1 Au2 V -70.7(3) . . . . no
Au4 Au1 Au2 P2 101.1(7) . . . . no
Au5 Au1 Au2 Au3 -101.16(16) . . . . no
Au5 Au1 Au2 Au4 37.20(15) . . . . no
Au5 Au1 Au2 Au6 -64.37(19) . . . . no
Au5 Au1 Au2 V -33.5(3) . . . . no
Au5 Au1 Au2 P2 138.3(7) . . . . no
V Au1 Au2 Au3 -67.6(3) . . . . no
V Au1 Au2 Au4 70.7(3) . . . . no
V Au1 Au2 Au6 -30.9(3) . . . . no
V Au1 Au2 P2 171.8(8) . . . . no
P1 Au1 Au2 Au3 100.7(6) . . . . no
P1 Au1 Au2 Au4 -120.9(6) . . . . no
P1 Au1 Au2 Au6 137.5(6) . . . . no
P1 Au1 Au2 V 168.4(7) . . . . no
P1 Au1 Au2 P2 -19.8(10) . . . . no
Au2 Au1 Au3 Au6 -35.74(14) . . . . no
Au2 Au1 Au3 V -72.3(3) . . . . no
Au2 Au1 Au3 P3 143.6(7) . . . . no
Au2 Au1 Au3 Cl -120.3(15) . . . . no
Au4 Au1 Au3 Au2 39.57(14) . . . . no
Au4 Au1 Au3 Au6 3.84(18) . . . . no
Au4 Au1 Au3 V -32.7(3) . . . . no
Au4 Au1 Au3 P3 -176.8(7) . . . . no
Au4 Au1 Au3 Cl -80.7(15) . . . . no
Au5 Au1 Au3 Au2 104.19(16) . . . . no
Au5 Au1 Au3 Au6 68.46(17) . . . . no
Au5 Au1 Au3 V 31.9(3) . . . . no
Au5 Au1 Au3 P3 -112.2(7) . . . . no
Au5 Au1 Au3 Cl -16.1(15) . . . . no
V Au1 Au3 Au2 72.3(3) . . . . no
V Au1 Au3 Au6 36.5(3) . . . . no
V Au1 Au3 P3 -144.1(8) . . . . no
V Au1 Au3 Cl -48.0(16) . . . . no
P1 Au1 Au3 Au2 -116.0(6) . . . . no
P1 Au1 Au3 Au6 -151.7(5) . . . . no
P1 Au1 Au3 V 171.7(6) . . . . no
P1 Au1 Au3 P3 27.6(9) . . . . no
P1 Au1 Au3 Cl 123.7(16) . . . . no
Au2 Au1 Au4 Au5 139.84(15) . . . . no
Au2 Au1 Au4 V 68.1(3) . . . . no
Au2 Au1 Au4 P4 -121.4(10) . . . . no
Au3 Au1 Au4 Au2 -37.04(14) . . . . no
Au3 Au1 Au4 Au5 102.80(15) . . . . no
Au3 Au1 Au4 V 31.0(3) . . . . no
Au3 Au1 Au4 P4 -158.5(10) . . . . no
Au5 Au1 Au4 Au2 -139.84(15) . . . . no
Au5 Au1 Au4 V -71.8(3) . . . . no
Au5 Au1 Au4 P4 98.8(10) . . . . no
V Au1 Au4 Au2 -68.1(3) . . . . no
V Au1 Au4 Au5 71.8(3) . . . . no
V Au1 Au4 P4 170.5(11) . . . . no
P1 Au1 Au4 Au2 114.2(6) . . . . no
P1 Au1 Au4 Au5 -105.9(6) . . . . no
P1 Au1 Au4 V -177.7(7) . . . . no
P1 Au1 Au4 P4 -7.2(12) . . . . no
Au2 Au1 Au5 Au4 -38.88(15) . . . . no
Au2 Au1 Au5 P5 -168.1(9) . . . . no
Au2 Au1 Au5 C4 24.5(15) . . . . no
Au3 Au1 Au5 Au4 -102.03(15) . . . . no
Au3 Au1 Au5 P5 128.8(9) . . . . no
Au3 Au1 Au5 C4 -38.6(15) . . . . no
Au4 Au1 Au5 P5 -129.2(9) . . . . no
Au4 Au1 Au5 C4 63.4(15) . . . . no
V Au1 Au5 Au4 -71.7(3) . . . . no
V Au1 Au5 P5 159.1(10) . . . . no
V Au1 Au5 C4 -8.4(15) . . . . no
P1 Au1 Au5 Au4 120.3(6) . . . . no
P1 Au1 Au5 P5 -8.9(11) . . . . no
P1 Au1 Au5 C4 -176.3(16) . . . . no
Au2 Au1 V Au3 69.7(2) . . . . no
Au2 Au1 V Au4 -75.1(2) . . . . no
Au2 Au1 V Au6 31.4(3) . . . . no
Au2 Au1 V Cl 129.9(19) . . . . no
Au2 Au1 V C2 -47(2) . . . . no
Au2 Au1 V C3 110(3) . . . . no
Au2 Au1 V C4 -134.4(19) . . . . no
Au3 Au1 V Au2 -69.7(2) . . . . no
Au3 Au1 V Au4 -144.8(3) . . . . no
Au3 Au1 V Au6 -38.3(3) . . . . no
Au3 Au1 V Cl 60.2(19) . . . . no
Au3 Au1 V C2 -117(2) . . . . no
Au3 Au1 V C3 41(3) . . . . no
Au3 Au1 V C4 155.9(19) . . . . no
Au4 Au1 V Au2 75.1(2) . . . . no
Au4 Au1 V Au3 144.8(3) . . . . no
Au4 Au1 V Au6 106.5(4) . . . . no
Au4 Au1 V Cl -155.1(19) . . . . no
Au4 Au1 V C2 28(2) . . . . no
Au4 Au1 V C3 -175(3) . . . . no
Au4 Au1 V C4 -59.3(18) . . . . no
Au5 Au1 V Au2 144.5(3) . . . . no
Au5 Au1 V Au3 -145.8(3) . . . . no
Au5 Au1 V Au4 69.5(2) . . . . no
Au5 Au1 V Au6 175.9(5) . . . . no
Au5 Au1 V Cl -85.6(19) . . . . no
Au5 Au1 V C2 97(2) . . . . no
Au5 Au1 V C3 -105(3) . . . . no
Au5 Au1 V C4 10.1(18) . . . . no
Au2 Au1 P1 C111 -60(2) . . . . no
Au2 Au1 P1 C121 -172(2) . . . . no
Au2 Au1 P1 C131 63(2) . . . . no
Au3 Au1 P1 C111 8(2) . . . . no
Au3 Au1 P1 C121 -105(3) . . . . no
Au3 Au1 P1 C131 131(2) . . . . no
Au4 Au1 P1 C111 -143(2) . . . . no
Au4 Au1 P1 C121 105(3) . . . . no
Au4 Au1 P1 C131 -20(3) . . . . no
Au5 Au1 P1 C111 143(2) . . . . no
Au5 Au1 P1 C121 31(3) . . . . no
Au5 Au1 P1 C131 -94(2) . . . . no
Au1 Au2 Au3 Au6 140.00(15) . . . . no
Au1 Au2 Au3 V 68.4(3) . . . . no
Au1 Au2 Au3 P3 -116.1(11) . . . . no
Au1 Au2 Au3 Cl 53.2(14) . . . . no
Au4 Au2 Au3 Au1 -36.98(14) . . . . no
Au4 Au2 Au3 Au6 103.02(15) . . . . no
Au4 Au2 Au3 V 31.4(3) . . . . no
Au4 Au2 Au3 P3 -153.1(11) . . . . no
Au4 Au2 Au3 Cl 16.3(14) . . . . no
Au6 Au2 Au3 Au1 -140.00(15) . . . . no
Au6 Au2 Au3 V -71.6(3) . . . . no
Au6 Au2 Au3 P3 103.9(11) . . . . no
Au6 Au2 Au3 Cl -86.8(14) . . . . no
V Au2 Au3 Au1 -68.4(3) . . . . no
V Au2 Au3 Au6 71.6(3) . . . . no
V Au2 Au3 P3 175.5(12) . . . . no
V Au2 Au3 Cl -15.1(14) . . . . no
P2 Au2 Au3 Au1 118.7(6) . . . . no
P2 Au2 Au3 Au6 -101.3(6) . . . . no
P2 Au2 Au3 V -173.0(7) . . . . no
P2 Au2 Au3 P3 2.6(13) . . . . no
P2 Au2 Au3 Cl 171.9(15) . . . . no
Au1 Au2 Au4 Au5 -36.15(14) . . . . no
Au1 Au2 Au4 V -71.1(3) . . . . no
Au1 Au2 Au4 P4 140.8(7) . . . . no
Au3 Au2 Au4 Au1 39.77(14) . . . . no
Au3 Au2 Au4 Au5 3.63(18) . . . . no
Au3 Au2 Au4 V -31.3(3) . . . . no
Au3 Au2 Au4 P4 -179.4(7) . . . . no
Au6 Au2 Au4 Au1 103.87(16) . . . . no
Au6 Au2 Au4 Au5 67.72(17) . . . . no
Au6 Au2 Au4 V 32.8(3) . . . . no
Au6 Au2 Au4 P4 -115.3(7) . . . . no
V Au2 Au4 Au1 71.1(3) . . . . no
V Au2 Au4 Au5 34.9(3) . . . . no
V Au2 Au4 P4 -148.1(7) . . . . no
P2 Au2 Au4 Au1 -119.1(6) . . . . no
P2 Au2 Au4 Au5 -155.3(6) . . . . no
P2 Au2 Au4 V 169.8(6) . . . . no
P2 Au2 Au4 P4 21.7(9) . . . . no
Au1 Au2 Au6 Au3 -38.86(15) . . . . no
Au1 Au2 Au6 V 30.6(3) . . . . no
Au1 Au2 Au6 P6 -169.1(7) . . . . no
Au3 Au2 Au6 V 69.4(3) . . . . no
Au3 Au2 Au6 P6 -130.2(7) . . . . no
Au4 Au2 Au6 Au3 -101.85(16) . . . . no
Au4 Au2 Au6 V -32.4(3) . . . . no
Au4 Au2 Au6 P6 127.9(7) . . . . no
V Au2 Au6 Au3 -69.4(3) . . . . no
V Au2 Au6 P6 160.4(8) . . . . no
P2 Au2 Au6 Au3 121.1(6) . . . . no
P2 Au2 Au6 V -169.5(7) . . . . no
P2 Au2 Au6 P6 -9.1(10) . . . . no
Au1 Au2 V Au3 -76.8(2) . . . . no
Au1 Au2 V Au4 68.6(2) . . . . no
Au1 Au2 V Au6 -146.9(3) . . . . no
Au1 Au2 V Cl -56(2) . . . . no
Au1 Au2 V C2 138(2) . . . . no
Au1 Au2 V C3 -138(2) . . . . no
Au1 Au2 V C4 96(2) . . . . no
Au3 Au2 V Au1 76.8(2) . . . . no
Au3 Au2 V Au4 145.4(3) . . . . no
Au3 Au2 V Au6 -70.2(2) . . . . no
Au3 Au2 V Cl 21(2) . . . . no
Au3 Au2 V C2 -145(2) . . . . no
Au3 Au2 V C3 -61(2) . . . . no
Au3 Au2 V C4 172(2) . . . . no
Au4 Au2 V Au1 -68.6(2) . . . . no
Au4 Au2 V Au3 -145.4(3) . . . . no
Au4 Au2 V Au6 144.4(3) . . . . no
Au4 Au2 V Cl -125(2) . . . . no
Au4 Au2 V C2 70(2) . . . . no
Au4 Au2 V C3 154(2) . . . . no
Au4 Au2 V C4 27(2) . . . . no
Au6 Au2 V Au1 146.9(3) . . . . no
Au6 Au2 V Au3 70.2(2) . . . . no
Au6 Au2 V Au4 -144.4(3) . . . . no
Au6 Au2 V Cl 91(2) . . . . no
Au6 Au2 V C2 -75(2) . . . . no
Au6 Au2 V C3 9(2) . . . . no
Au6 Au2 V C4 -118(2) . . . . no
Au1 Au2 P2 C211 61(2) . . . . no
Au1 Au2 P2 C221 -173(2) . . . . no
Au1 Au2 P2 C231 -47(2) . . . . no
Au3 Au2 P2 C211 -24(3) . . . . no
Au3 Au2 P2 C221 102(2) . . . . no
Au3 Au2 P2 C231 -132(2) . . . . no
Au4 Au2 P2 C211 130(2) . . . . no
Au4 Au2 P2 C221 -104(2) . . . . no
Au4 Au2 P2 C231 23(2) . . . . no
Au6 Au2 P2 C211 -96(2) . . . . no
Au6 Au2 P2 C221 30(2) . . . . no
Au6 Au2 P2 C231 157(2) . . . . no
Au1 Au3 Au6 Au2 34.32(14) . . . . no
Au1 Au3 Au6 V -34.9(3) . . . . no
Au1 Au3 Au6 P6 162.0(7) . . . . no
Au2 Au3 Au6 V -69.3(3) . . . . no
Au2 Au3 Au6 P6 127.7(8) . . . . no
V Au3 Au6 Au2 69.3(3) . . . . no
V Au3 Au6 P6 -163.0(8) . . . . no
P3 Au3 Au6 Au2 -145.1(7) . . . . no
P3 Au3 Au6 V 145.7(7) . . . . no
P3 Au3 Au6 P6 -17.4(10) . . . . no
Cl Au3 Au6 Au2 100.0(16) . . . . no
Cl Au3 Au6 V 30.7(16) . . . . no
Cl Au3 Au6 P6 -132.3(17) . . . . no
Au1 Au3 V Au2 68.3(2) . . . . no
Au1 Au3 V Au4 33.8(3) . . . . no
Au1 Au3 V Au6 139.3(3) . . . . no
Au1 Au3 V Cl -89(2) . . . . no
Au1 Au3 V C2 110(2) . . . . no
Au1 Au3 V C3 -157.5(17) . . . . no
Au1 Au3 V C4 -98(4) . . . . no
Au2 Au3 V Au1 -68.3(2) . . . . no
Au2 Au3 V Au4 -34.6(3) . . . . no
Au2 Au3 V Au6 70.9(2) . . . . no
Au2 Au3 V Cl -158(2) . . . . no
Au2 Au3 V C2 42(2) . . . . no
Au2 Au3 V C3 134.2(17) . . . . no
Au2 Au3 V C4 -166(4) . . . . no
Au6 Au3 V Au1 -139.3(3) . . . . no
Au6 Au3 V Au2 -70.9(2) . . . . no
Au6 Au3 V Au4 -105.5(4) . . . . no
Au6 Au3 V Cl 131(2) . . . . no
Au6 Au3 V C2 -29(2) . . . . no
Au6 Au3 V C3 63.2(17) . . . . no
Au6 Au3 V C4 123(4) . . . . no
P3 Au3 V Au1 116.2(12) . . . . no
P3 Au3 V Au2 -175.5(12) . . . . no
P3 Au3 V Au4 149.9(12) . . . . no
P3 Au3 V Au6 -104.6(12) . . . . no
P3 Au3 V Cl 27(2) . . . . no
P3 Au3 V C2 -134(2) . . . . no
P3 Au3 V C3 -41(2) . . . . no
P3 Au3 V C4 18(5) . . . . no
Cl Au3 V Au1 89(2) . . . . no
Cl Au3 V Au2 158(2) . . . . no
Cl Au3 V Au4 123(2) . . . . no
Cl Au3 V Au6 -131(2) . . . . no
Cl Au3 V C2 -160(3) . . . . no
Cl Au3 V C3 -68(3) . . . . no
Cl Au3 V C4 -9(5) . . . . no
Au1 Au3 P3 C311 137.1(19) . . . . no
Au1 Au3 P3 C321 22(4) . . . . no
Au1 Au3 P3 C331 -113(3) . . . . no
Au2 Au3 P3 C311 -129(2) . . . . no
Au2 Au3 P3 C321 116(3) . . . . no
Au2 Au3 P3 C331 -19(3) . . . . no
Au6 Au3 P3 C311 -44(2) . . . . no
Au6 Au3 P3 C321 -159(3) . . . . no
Au6 Au3 P3 C331 67(3) . . . . no
V Au3 P3 C311 43(3) . . . . no
V Au3 P3 C321 -72(4) . . . . no
V Au3 P3 C331 153(3) . . . . no
Cl Au3 P3 C311 62(3) . . . . no
Cl Au3 P3 C321 -53(4) . . . . no
Cl Au3 P3 C331 172(3) . . . . no
Au1 Au3 Cl V 66.6(15) . . . . no
Au1 Au3 Cl O1 -105(6) . . . . no
Au2 Au3 Cl V 19.3(17) . . . . no
Au2 Au3 Cl O1 -152(6) . . . . no
Au6 Au3 Cl V -41.0(16) . . . . no
Au6 Au3 Cl O1 147(6) . . . . no
V Au3 Cl O1 -172(8) . . . . no
P3 Au3 Cl V -166.3(12) . . . . no
P3 Au3 Cl O1 22(7) . . . . no
Au1 Au4 Au5 P5 124.4(9) . . . . no
Au1 Au4 Au5 C4 -116.3(16) . . . . no
Au2 Au4 Au5 Au1 34.86(14) . . . . no
Au2 Au4 Au5 P5 159.3(9) . . . . no
Au2 Au4 Au5 C4 -81.5(16) . . . . no
V Au4 Au5 Au1 68.1(3) . . . . no
V Au4 Au5 P5 -167.5(10) . . . . no
V Au4 Au5 C4 -48.2(16) . . . . no
P4 Au4 Au5 Au1 -142.6(6) . . . . no
P4 Au4 Au5 P5 -18.2(11) . . . . no
P4 Au4 Au5 C4 101.1(17) . . . . no
Au1 Au4 V Au2 -69.6(2) . . . . no
Au1 Au4 V Au3 -35.9(3) . . . . no
Au1 Au4 V Au6 -103.9(4) . . . . no
Au1 Au4 V Cl 33(2) . . . . no
Au1 Au4 V C2 -153.4(19) . . . . no
Au1 Au4 V C3 172(4) . . . . no
Au1 Au4 V C4 127.7(15) . . . . no
Au2 Au4 V Au1 69.6(2) . . . . no
Au2 Au4 V Au3 33.8(3) . . . . no
Au2 Au4 V Au6 -34.2(3) . . . . no
Au2 Au4 V Cl 102(2) . . . . no
Au2 Au4 V C2 -83.8(19) . . . . no
Au2 Au4 V C3 -118(4) . . . . no
Au2 Au4 V C4 -162.6(15) . . . . no
Au5 Au4 V Au1 -71.7(2) . . . . no
Au5 Au4 V Au2 -141.3(3) . . . . no
Au5 Au4 V Au3 -107.5(4) . . . . no
Au5 Au4 V Au6 -175.5(5) . . . . no
Au5 Au4 V Cl -39(2) . . . . no
Au5 Au4 V C2 134.9(19) . . . . no
Au5 Au4 V C3 101(4) . . . . no
Au5 Au4 V C4 56.1(15) . . . . no
P4 Au4 V Au1 -168.7(13) . . . . no
P4 Au4 V Au2 121.7(13) . . . . no
P4 Au4 V Au3 155.5(12) . . . . no
P4 Au4 V Au6 87.5(14) . . . . no
P4 Au4 V Cl -136(3) . . . . no
P4 Au4 V C2 38(2) . . . . no
P4 Au4 V C3 4(5) . . . . no
P4 Au4 V C4 -41(2) . . . . no
Au1 Au4 P4 C411 -3(3) . . . . no
Au1 Au4 P4 C421 122(3) . . . . no
Au1 Au4 P4 C431 -135(3) . . . . no
Au2 Au4 P4 C411 -100(3) . . . . no
Au2 Au4 P4 C421 25(3) . . . . no
Au2 Au4 P4 C431 128(3) . . . . no
Au5 Au4 P4 C411 77(3) . . . . no
Au5 Au4 P4 C421 -158(3) . . . . no
Au5 Au4 P4 C431 -55(3) . . . . no
V Au4 P4 C411 159(3) . . . . no
V Au4 P4 C421 -77(3) . . . . no
V Au4 P4 C431 27(4) . . . . no
Au1 Au5 P5 C511 62(4) . . . . no
Au1 Au5 P5 C521 -59(3) . . . . no
Au1 Au5 P5 C531 -177(3) . . . . no
Au4 Au5 P5 C511 -30(4) . . . . no
Au4 Au5 P5 C521 -151(3) . . . . no
Au4 Au5 P5 C531 91(3) . . . . no
C4 Au5 P5 C511 -132(4) . . . . no
C4 Au5 P5 C521 107(3) . . . . no
C4 Au5 P5 C531 -11(4) . . . . no
Au1 Au5 C4 V 9.7(17) . . . . no
Au1 Au5 C4 O4 -176(6) . . . . no
Au4 Au5 C4 V 62.1(12) . . . . no
Au4 Au5 C4 O4 -124(7) . . . . no
P5 Au5 C4 V -160.0(10) . . . . no
P5 Au5 C4 O4 14(7) . . . . no
Au2 Au6 V Au1 -31.3(3) . . . . no
Au2 Au6 V Au3 -71.8(2) . . . . no
Au2 Au6 V Au4 35.2(3) . . . . no
Au2 Au6 V Cl -112.4(17) . . . . no
Au2 Au6 V C2 82.8(18) . . . . no
Au2 Au6 V C3 -172(2) . . . . no
Au2 Au6 V C4 132(2) . . . . no
Au3 Au6 V Au1 40.5(3) . . . . no
Au3 Au6 V Au2 71.8(2) . . . . no
Au3 Au6 V Au4 107.0(4) . . . . no
Au3 Au6 V Cl -40.6(17) . . . . no
Au3 Au6 V C2 154.6(18) . . . . no
Au3 Au6 V C3 -100(2) . . . . no
Au3 Au6 V C4 -156(2) . . . . no
P6 Au6 V Au1 -171.7(14) . . . . no
P6 Au6 V Au2 -140.5(15) . . . . no
P6 Au6 V Au3 147.7(15) . . . . no
P6 Au6 V Au4 -105.2(15) . . . . no
P6 Au6 V Cl 107(2) . . . . no
P6 Au6 V C2 -58(2) . . . . no
P6 Au6 V C3 48(3) . . . . no
P6 Au6 V C4 -8(3) . . . . no
Au2 Au6 P6 C611 58(3) . . . . no
Au2 Au6 P6 C621 -64(4) . . . . no
Au2 Au6 P6 C631 180(2) . . . . no
Au3 Au6 P6 C611 -37(3) . . . . no
Au3 Au6 P6 C621 -159(4) . . . . no
Au3 Au6 P6 C631 84(2) . . . . no
V Au6 P6 C611 -174(3) . . . . no
V Au6 P6 C621 64(4) . . . . no
V Au6 P6 C631 -52(3) . . . . no
Au1 V Cl Au3 -69.5(10) . . . . no
Au2 V Cl Au3 -22(2) . . . . no
Au4 V Cl Au3 -98(2) . . . . no
Au6 V Cl Au3 42.1(14) . . . . no
C3 V Cl Au3 98(2) . . . . no
C4 V Cl Au3 176.7(18) . . . . no
Au1 V Cl O1 99(8) . . . . no
Au2 V Cl O1 147(7) . . . . no
Au3 V Cl O1 169(9) . . . . no
Au4 V Cl O1 71(8) . . . . no
Au6 V Cl O1 -149(8) . . . . no
C3 V Cl O1 -93(8) . . . . no
C4 V Cl O1 -14(8) . . . . no
Au1 V C4 Au5 -10.7(19) . . . . no
Au2 V C4 Au5 -84(2) . . . . no
Au3 V C4 Au5 77(4) . . . . no
Au4 V C4 Au5 -59.9(10) . . . . no
Au6 V C4 Au5 -173.8(7) . . . . no
Cl V C4 Au5 70(2) . . . . no
C2 V C4 Au5 -127(2) . . . . no
C3 V C4 Au5 137(2) . . . . no
Au1 V C4 O4 -180(12) . . . . no
Au2 V C4 O4 107(13) . . . . no
Au3 V C4 O4 -92(13) . . . . no
Au4 V C4 O4 131(13) . . . . no
Au6 V C4 O4 17(14) . . . . no
Cl V C4 O4 -100(13) . . . . no
C2 V C4 O4 64(13) . . . . no
C3 V C4 O4 -32(13) . . . . no
Au1 P1 C111 C112 33(6) . . . . no
C121 P1 C111 C112 154(5) . . . . no
C131 P1 C111 C112 -94(6) . . . . no
Au1 P1 C111 C116 -134(5) . . . . no
C121 P1 C111 C116 -13(6) . . . . no
C131 P1 C111 C116 100(6) . . . . no
Au1 P1 C131 C132 57(5) . . . . no
Au1 P1 C121 C122 28(7) . . . . no
C111 P1 C121 C122 -93(6) . . . . no
C131 P1 C121 C122 155(6) . . . . no
Au1 P1 C121 C126 -139(4) . . . . no
C111 P1 C121 C126 101(5) . . . . no
C131 P1 C121 C126 -11(5) . . . . no
C121 P1 C131 C132 -71(5) . . . . no
Au1 P1 C131 C136 -127(5) . . . . no
C111 P1 C131 C132 -177(4) . . . . no
C121 P1 C131 C136 106(6) . . . . no
C111 P1 C131 C136 -1(7) . . . . no
Au2 P2 C231 C232 17(6) . . . . no
C231 P2 C221 C222 91(6) . . . . no
C221 P2 C231 C232 145(5) . . . . no
C231 P2 C211 C212 -179(4) . . . . no
C211 P2 C231 C232 -105(5) . . . . no
C221 P2 C231 C236 -20(6) . . . . no
Au2 P2 C231 C236 -147(5) . . . . no
C211 P2 C231 C236 91(6) . . . . no
C221 P2 C211 C212 -68(4) . . . . no
Au2 P2 C221 C226 37(6) . . . . no
Au2 P2 C211 C212 60(4) . . . . no
Au2 P2 C221 C222 -139(6) . . . . no
C211 P2 C221 C222 -8(7) . . . . no
Au2 P2 C211 C216 -138(6) . . . . no
C231 P2 C221 C226 -93(6) . . . . no
C221 P2 C211 C216 95(7) . . . . no
C231 P2 C211 C216 -17(7) . . . . no
C211 P2 C221 C226 168(6) . . . . no
C321 P3 C311 C316 -75(6) . . . . no
Au3 P3 C311 C316 163(4) . . . . no
C331 P3 C321 C326 -56(8) . . . . no
C331 P3 C311 C316 47(6) . . . . no
Au3 P3 C321 C326 173(5) . . . . no
Au3 P3 C311 C312 -47(6) . . . . no
C311 P3 C321 C326 55(7) . . . . no
C321 P3 C311 C312 76(7) . . . . no
Au3 P3 C331 C336 133(6) . . . . no
Au3 P3 C331 C332 -65(7) . . . . no
C331 P3 C311 C312 -162(6) . . . . no
C331 P3 C321 C322 115(7) . . . . no
C321 P3 C331 C332 161(7) . . . . no
C311 P3 C331 C336 -113(7) . . . . no
C321 P3 C331 C336 -1(8) . . . . no
C311 P3 C321 C322 -134(7) . . . . no
C311 P3 C331 C332 49(7) . . . . no
Au3 P3 C321 C322 -16(8) . . . . no
C411 P4 C431 C432 -156(12) . . . . no
C411 P4 C421 C426 -82(7) . . . . no
C431 P4 C421 C422 -127(6) . . . . no
Au4 P4 C421 C426 149(6) . . . . no
Au4 P4 C421 C422 -22(6) . . . . no
C411 P4 C421 C422 108(5) . . . . no
C431 P4 C411 C416 56(7) . . . . no
Au4 P4 C431 C432 -28(13) . . . . no
Au4 P4 C411 C412 125(5) . . . . no
C421 P4 C431 C432 93(13) . . . . no
C431 P4 C421 C426 44(8) . . . . no
C411 P4 C431 C436 18(8) . . . . no
C421 P4 C411 C416 164(5) . . . . no
Au4 P4 C411 C416 -64(6) . . . . no
Au4 P4 C431 C436 145(5) . . . . no
C431 P4 C411 C412 -116(6) . . . . no
C421 P4 C411 C412 -8(6) . . . . no
C421 P4 C431 C436 -94(6) . . . . no
Au5 P5 C521 C526 -33(6) . . . . no
Au5 P5 C511 C516 -50(6) . . . . no
C531 P5 C511 C512 12(9) . . . . no
C511 P5 C521 C526 -162(5) . . . . no
Au5 P5 C511 C512 136(7) . . . . no
C531 P5 C511 C516 -175(5) . . . . no
Au5 P5 C531 C536 -53(8) . . . . no
Au5 P5 C521 C522 160(5) . . . . no
C521 P5 C511 C512 -94(8) . . . . no
C531 P5 C521 C522 -78(7) . . . . no
C521 P5 C531 C536 180(7) . . . . no
C521 P5 C511 C516 80(5) . . . . no
C511 P5 C521 C522 31(7) . . . . no
C521 P5 C531 C532 7(9) . . . . no
C531 P5 C521 C526 90(6) . . . . no
Au5 P5 C531 C532 134(7) . . . . no
C511 P5 C531 C536 75(8) . . . . no
C511 P5 C531 C532 -98(9) . . . . no
C631 P6 C611 C616 14(7) . . . . no
C621 P6 C611 C616 -93(7) . . . . no
Au6 P6 C611 C616 138(6) . . . . no
Au6 P6 C621 C626 150(8) . . . . no
C631 P6 C621 C626 -89(10) . . . . no
C631 P6 C611 C612 -172(5) . . . . no
C621 P6 C611 C612 81(7) . . . . no
Au6 P6 C631 C636 -43(6) . . . . no
C611 P6 C621 C626 20(10) . . . . no
Au6 P6 C631 C632 138(4) . . . . no
C631 P6 C621 C622 94(8) . . . . no
C621 P6 C631 C632 12(6) . . . . no
C611 P6 C631 C636 86(6) . . . . no
Au6 P6 C611 C612 -48(6) . . . . no
Au6 P6 C621 C622 -27(10) . . . . no
C621 P6 C631 C636 -168(7) . . . . no
C611 P6 C621 C622 -157(8) . . . . no
C611 P6 C631 C632 -94(6) . . . . no
P1 C111 C116 C115 178(6) . . . . no
C116 C111 C112 C113 -23(10) . . . . no
P1 C111 C112 C113 168(6) . . . . no
C112 C111 C116 C115 11(10) . . . . no
C111 C112 C113 C114 25(11) . . . . no
C112 C113 C114 C115 -14(12) . . . . no
C113 C114 C115 C116 2(12) . . . . no
C114 C115 C116 C111 -1(12) . . . . no
C122 C121 C126 C125 6(8) . . . . no
C126 C121 C122 C123 -6(10) . . . . no
P1 C121 C126 C125 173(5) . . . . no
P1 C121 C122 C123 -172(6) . . . . no
C121 C122 C123 C124 -3(13) . . . . no
C122 C123 C124 C125 11(13) . . . . no
C123 C124 C125 C126 -11(12) . . . . no
C124 C125 C126 C121 3(10) . . . . no
C132 C131 C136 C135 0(13) . . . . no
P1 C131 C136 C135 -176(8) . . . . no
C136 C131 C132 C133 -3(9) . . . . no
P1 C131 C132 C133 174(4) . . . . no
C131 C132 C133 C134 8(8) . . . . no
C132 C133 C134 C135 -11(10) . . . . no
C133 C134 C135 C136 8(10) . . . . no
C134 C135 C136 C131 -2(12) . . . . no
C216 C211 C212 C213 11(8) . . . . no
C212 C211 C216 C215 -19(12) . . . . no
P2 C211 C212 C213 175(5) . . . . no
P2 C211 C216 C215 -180(7) . . . . no
C211 C212 C213 C214 -3(10) . . . . no
C212 C213 C214 C215 3(15) . . . . no
C213 C214 C215 C216 -7(14) . . . . no
C214 C215 C216 C211 17(14) . . . . no
C222 C221 C226 C225 -11(12) . . . . no
P2 C221 C222 C223 -176(5) . . . . no
C226 C221 C222 C223 8(11) . . . . no
P2 C221 C226 C225 173(6) . . . . no
C221 C222 C223 C224 -3(11) . . . . no
C222 C223 C224 C225 1(11) . . . . no
C223 C224 C225 C226 -3(11) . . . . no
C224 C225 C226 C221 7(11) . . . . no
C236 C231 C232 C233 -11(12) . . . . no
P2 C231 C232 C233 -168(5) . . . . no
C231 C232 C233 C234 13(11) . . . . no
C232 C233 C234 C235 3(12) . . . . no
C316 C311 C312 C313 -18(14) . . . . no
C312 C311 C316 C315 24(9) . . . . no
P3 C311 C312 C313 -170(10) . . . . no
P3 C311 C316 C315 177(6) . . . . no
C311 C312 C313 C314 -1(14) . . . . no
C312 C313 C314 C315 14(14) . . . . no
C313 C314 C315 C316 -3(19) . . . . no
C314 C315 C316 C311 -16(15) . . . . no
C322 C321 C326 C325 0(10) . . . . no
C326 C321 C322 C323 -1(9) . . . . no
P3 C321 C322 C323 -174(6) . . . . no
P3 C321 C326 C325 173(6) . . . . no
C321 C322 C323 C324 1(12) . . . . no
C322 C323 C324 C325 0(13) . . . . no
C323 C324 C325 C326 -1(12) . . . . no
C324 C325 C326 C321 1(13) . . . . no
C332 C331 C336 C335 7(12) . . . . no
P3 C331 C332 C333 -175(6) . . . . no
P3 C331 C336 C335 172(7) . . . . no
C336 C331 C332 C333 -11(10) . . . . no
C331 C332 C333 C334 7(12) . . . . no
C332 C333 C334 C335 2(13) . . . . no
C333 C334 C335 C336 -7(14) . . . . no
C334 C335 C336 C331 3(15) . . . . no
C412 C411 C416 C415 -6(11) . . . . no
P4 C411 C412 C413 177(5) . . . . no
C416 C411 C412 C413 6(10) . . . . no
P4 C411 C416 C415 -177(5) . . . . no
C411 C412 C413 C414 0(10) . . . . no
C412 C413 C414 C415 -6(12) . . . . no
C413 C414 C415 C416 6(11) . . . . no
C414 C415 C416 C411 0(10) . . . . no
C422 C421 C426 C425 -9(11) . . . . no
C426 C421 C422 C423 9(9) . . . . no
P4 C421 C426 C425 -179(6) . . . . no
P4 C421 C422 C423 180(5) . . . . no
C421 C422 C423 C424 -6(8) . . . . no
C422 C423 C424 C425 5(11) . . . . no
C423 C424 C425 C426 -4(11) . . . . no
C424 C425 C426 C421 6(12) . . . . no
P4 C431 C432 C433 176(9) . . . . no
C432 C431 C436 C435 5(14) . . . . no
C436 C431 C432 C433 3(15) . . . . no
P4 C431 C436 C435 -170(6) . . . . no
C431 C432 C433 C434 5.00 . . . . no
C432 C433 C434 C435 -22.00 . . . . no
C433 C434 C435 C436 25(16) . . . . no
C434 C435 C436 C431 -19(12) . . . . no
P5 C511 C512 C513 176(6) . . . . no
C512 C511 C516 C515 -2(10) . . . . no
C516 C511 C512 C513 3(12) . . . . no
P5 C511 C516 C515 -176(5) . . . . no
C511 C512 C513 C514 3(13) . . . . no
C512 C513 C514 C515 -10(14) . . . . no
C513 C514 C515 C516 11(13) . . . . no
C514 C515 C516 C511 -5(10) . . . . no
C526 C521 C522 C523 16(12) . . . . no
P5 C521 C526 C525 178(6) . . . . no
P5 C521 C522 C523 179(5) . . . . no
C522 C521 C526 C525 -17(14) . . . . no
C521 C522 C523 C524 -11(11) . . . . no
C522 C523 C524 C525 8(11) . . . . no
C523 C524 C525 C526 -7(9) . . . . no
C524 C525 C526 C521 9(10) . . . . no
P5 C531 C532 C533 175(6) . . . . no
P5 C531 C536 C535 -177(8) . . . . no
C532 C531 C536 C535 -6(18) . . . . no
C536 C531 C532 C533 5(16) . . . . no
C531 C532 C533 C534 -3(12) . . . . no
C532 C533 C534 C535 4(19) . . . . no
C533 C534 C535 C536 -5(19) . . . . no
C534 C535 C536 C531 5(15) . . . . no
C616 C611 C612 C613 -7(13) . . . . no
P6 C611 C612 C613 180(7) . . . . no
C612 C611 C616 C615 4(12) . . . . no
P6 C611 C616 C615 177(6) . . . . no
C611 C612 C613 C614 11(11) . . . . no
C612 C613 C614 C615 -14(11) . . . . no
C613 C614 C615 C616 15(13) . . . . no
C614 C615 C616 C611 -9(12) . . . . no
P6 C621 C622 C623 -178(7) . . . . no
C622 C621 C626 C625 1(15) . . . . no
C626 C621 C622 C623 5(15) . . . . no
P6 C621 C626 C625 -175(8) . . . . no
C621 C622 C623 C624 -9(13) . . . . no
C622 C623 C624 C625 9(11) . . . . no
C623 C624 C625 C626 -4(13) . . . . no
C624 C625 C626 C621 -1(15) . . . . no
P6 C631 C632 C633 -177(5) . . . . no
C636 C631 C632 C633 3(10) . . . . no
P6 C631 C636 C635 167(7) . . . . no
C632 C631 C636 C635 -14(12) . . . . no
C631 C632 C633 C634 -4(12) . . . . no
C632 C633 C634 C635 15(12) . . . . no
C633 C634 C635 C636 -30(15) . . . . no
C634 C635 C636 C631 31(15) . . . . no
